data_7151918
loop_
_publ_author_name
'Zeghada, Sarah'
'Bentabed-Ababsa, Ghenia'
'Derdour, A\"icha'
'Abdelmounim, Safer'
'Domingo, Luis R.'
'S\'aez, Jos\'e A'
'Roisnel, Thierry'
'Nassar, Ekhlass'
'Mongin, Florence'

_publ_section_title
;
 A combined experimental and theoretical study of the thermal
 cycloaddition of aryl azides with activated alkenes.
;
_journal_issue 11
_journal_name_full 'Organic &amp; biomolecular chemistry'
_journal_page_first 4295
_journal_page_last 4305
_journal_paper_doi 10.1039/c1ob05176h
_journal_volume 9
_journal_year 2011
_chemical_compound_source 'synthesis as described'
_chemical_formula_moiety 'C21 H14 N4 O3'
_chemical_formula_sum 'C21 H14 N4 O3'
_chemical_formula_weight 370.36
_chemical_name_systematic
;
?
;
_space_group_IT_number 15
_symmetry_cell_setting monoclinic
_symmetry_Int_Tables_number 15
_symmetry_space_group_name_Hall '-C 2yc'
_symmetry_space_group_name_H-M 'C 1 2/c 1'
_atom_sites_solution_hydrogens geom
_atom_sites_solution_primary direct
_atom_sites_solution_secondary difmap
_audit_conform_dict_location ftp://ftp.iucr.org/pub/cif_core.dic
_audit_conform_dict_name cif_core.dic
_audit_conform_dict_version 2.3
_audit_creation_date 2010-03-30T11:47:44-00:00
_audit_creation_method 'WinGX routine CIF_UPDATE'
_cell_angle_alpha 90.000(5)
_cell_angle_beta 110.802(5)
_cell_angle_gamma 90.000(5)
_cell_formula_units_Z 8
_cell_length_a 28.520(5)
_cell_length_b 8.754(5)
_cell_length_c 14.701(5)
_cell_measurement_reflns_used 2858
_cell_measurement_temperature 100(2)
_cell_measurement_theta_max 27.47
_cell_measurement_theta_min 2.81
_cell_measurement_wavelength 0.71073
_cell_volume 3431(2)
_computing_cell_refinement 'Bruker SMART (Bruker, 2002)'
_computing_data_collection 'Bruker SAINT (Bruker, 2002)'
_computing_data_reduction 'Bruker SAINT (Bruker, 2002)'
_computing_molecular_graphics 'Ortep-3 for Windows (Farrugia, 1997)'
_computing_publication_material
;
WinGX publication routines (Farrugia, 1999),
CRYSCAL (T. Roisnel, local program)
;
_computing_structure_refinement 'SHELXL-97 (Sheldrick, 1997)'
_computing_structure_solution 'SIR97 (Altomare et al., 1999))'
_diffrn_ambient_temperature 100(2)
_diffrn_detector 'CCD plate'
_diffrn_measured_fraction_theta_full 0.99
_diffrn_measured_fraction_theta_max 0.977
_diffrn_measurement_device_type 'APEXII, Bruker-AXS'
_diffrn_measurement_method 'CCD rotation images, thin slices'
_diffrn_radiation_monochromator graphite
_diffrn_radiation_probe x-ray
_diffrn_radiation_type MoK\a
_diffrn_radiation_wavelength 0.71073
_diffrn_reflns_av_R_equivalents 0.028
_diffrn_reflns_av_unetI/netI 0.0271
_diffrn_reflns_limit_h_max 29
_diffrn_reflns_limit_h_min -36
_diffrn_reflns_limit_k_max 10
_diffrn_reflns_limit_k_min -11
_diffrn_reflns_limit_l_max 18
_diffrn_reflns_limit_l_min -18
_diffrn_reflns_number 14139
_diffrn_reflns_theta_full 25
_diffrn_reflns_theta_max 27.47
_diffrn_reflns_theta_min 2.96
_exptl_absorpt_coefficient_mu 0.099
_exptl_absorpt_correction_T_max 0.964
_exptl_absorpt_correction_T_min 0.852
_exptl_absorpt_correction_type multi-scan
_exptl_absorpt_process_details
;
[Sheldrick, G.M. (2002). SADABS Bruker AXS Inc., Madison, Wisconsin, USA]
;
_exptl_crystal_colour colourless
_exptl_crystal_density_diffrn 1.434
_exptl_crystal_density_method 'not measured'
_exptl_crystal_description prism
_exptl_crystal_F_000 1536
_exptl_crystal_size_max 0.57
_exptl_crystal_size_mid 0.48
_exptl_crystal_size_min 0.37
_refine_diff_density_max 0.256
_refine_diff_density_min -0.253
_refine_diff_density_rms 0.044
_refine_ls_extinction_method none
_refine_ls_goodness_of_fit_ref 1.056
_refine_ls_hydrogen_treatment constr
_refine_ls_matrix_type full
_refine_ls_number_parameters 253
_refine_ls_number_reflns 3847
_refine_ls_number_restraints 0
_refine_ls_restrained_S_all 1.056
_refine_ls_R_factor_all 0.0446
_refine_ls_R_factor_gt 0.037
_refine_ls_shift/su_max 0.002
_refine_ls_shift/su_mean 0
_refine_ls_structure_factor_coef Fsqd
_refine_ls_weighting_details 'calc w=1/[\s^2^(Fo^2^)+(0.0430P)^2^+2.4277P] where P=(Fo^2^+2Fc^2^)/3'
_refine_ls_weighting_scheme calc
_refine_ls_wR_factor_gt 0.0905
_refine_ls_wR_factor_ref 0.0953
_reflns_number_gt 3284
_reflns_number_total 3847
_reflns_threshold_expression >2sigma(I)
_cod_data_source_file c1ob05176h.txt
_cod_data_source_block 5a
_cod_database_code 7151918

loop_
_symmetry_equiv_pos_as_xyz
'x, y, z'
'-x, y, -z+1/2'
'x+1/2, y+1/2, z'
'-x+1/2, y+1/2, -z+1/2'
'-x, -y, -z'
'x, -y, z-1/2'
'-x+1/2, -y+1/2, -z'
'x+1/2, -y+1/2, z-1/2'

loop_
_atom_site_label
_atom_site_type_symbol
_atom_site_fract_x
_atom_site_fract_y
_atom_site_fract_z
_atom_site_U_iso_or_equiv
_atom_site_adp_type
_atom_site_occupancy
_atom_site_symmetry_multiplicity
_atom_site_calc_flag
_atom_site_refinement_flags
_atom_site_disorder_assembly
_atom_site_disorder_group
N1 N 0.21143(4) 0.04271(12) 0.56093(8) 0.0207(2) Uani 1 1 d . . .
O2 O 0.25486(4) 0.00237(13) 0.60265(7) 0.0353(3) Uani 1 1 d . . .
O3 O 0.17878(4) 0.03655(12) 0.59754(7) 0.0286(2) Uani 1 1 d . . .
C4 C 0.19726(4) 0.10312(14) 0.46150(8) 0.0169(2) Uani 1 1 d . . .
C5 C 0.15188(4) 0.17862(14) 0.42228(9) 0.0185(3) Uani 1 1 d . . .
H5 H 0.1308 0.1922 0.4592 0.022 Uiso 1 1 calc R . .
C6 C 0.13782(4) 0.23406(15) 0.32808(9) 0.0189(3) Uani 1 1 d . . .
H6 H 0.1073 0.2886 0.2998 0.023 Uiso 1 1 calc R . .
C7 C 0.16924(4) 0.20842(14) 0.27563(8) 0.0161(2) Uani 1 1 d . . .
C8 C 0.21471(4) 0.13185(15) 0.31585(9) 0.0182(3) Uani 1 1 d . . .
H8 H 0.2355 0.1154 0.2785 0.022 Uiso 1 1 calc R . .
C9 C 0.22936(4) 0.07990(14) 0.41083(9) 0.0184(3) Uani 1 1 d . . .
H9 H 0.2606 0.0296 0.4405 0.022 Uiso 1 1 calc R . .
N10 N 0.15539(3) 0.26428(12) 0.17833(7) 0.0162(2) Uani 1 1 d . . .
N11 N 0.19180(4) 0.32996(12) 0.15120(7) 0.0194(2) Uani 1 1 d . . .
N12 N 0.17099(4) 0.36775(12) 0.05999(7) 0.0194(2) Uani 1 1 d . . .
C13 C 0.11041(4) 0.26234(14) 0.10316(8) 0.0154(2) Uani 1 1 d . . .
C14 C 0.06428(4) 0.19260(14) 0.10884(8) 0.0156(2) Uani 1 1 d . . .
C15 C 0.06363(4) 0.03805(14) 0.13213(9) 0.0187(3) Uani 1 1 d . . .
H15 H 0.0929 -0.0224 0.1447 0.022 Uiso 1 1 calc R . .
C16 C 0.02020(5) -0.02722(15) 0.13696(9) 0.0222(3) Uani 1 1 d . . .
H16 H 0.0196 -0.1327 0.1516 0.027 Uiso 1 1 calc R . .
C17 C -0.02235(5) 0.06139(16) 0.12041(9) 0.0227(3) Uani 1 1 d . . .
H17 H -0.0519 0.0167 0.1245 0.027 Uiso 1 1 calc R . .
C18 C -0.02182(4) 0.21472(15) 0.09796(9) 0.0211(3) Uani 1 1 d . . .
H18 H -0.0509 0.2752 0.0873 0.025 Uiso 1 1 calc R . .
C19 C 0.02112(4) 0.28066(14) 0.09098(9) 0.0180(3) Uani 1 1 d . . .
H19 H 0.0211 0.3854 0.0741 0.022 Uiso 1 1 calc R . .
C20 C 0.12131(4) 0.32864(14) 0.02758(9) 0.0167(2) Uani 1 1 d . . .
C21 C 0.08714(4) 0.35558(14) -0.07427(9) 0.0173(2) Uani 1 1 d . . .
O22 O 0.04328(3) 0.38918(11) -0.08972(6) 0.0246(2) Uani 1 1 d . . .
C23 C 0.10675(4) 0.34051(13) -0.15537(8) 0.0166(2) Uani 1 1 d . . .
C24 C 0.07591(5) 0.39011(14) -0.24814(9) 0.0196(3) Uani 1 1 d . . .
H24 H 0.0438 0.4323 -0.2575 0.024 Uiso 1 1 calc R . .
C25 C 0.09216(5) 0.37769(15) -0.32606(9) 0.0220(3) Uani 1 1 d . . .
H25 H 0.0711 0.4106 -0.3888 0.026 Uiso 1 1 calc R . .
C26 C 0.13916(5) 0.31739(14) -0.31295(9) 0.0219(3) Uani 1 1 d . . .
H26 H 0.1505 0.312 -0.3663 0.026 Uiso 1 1 calc R . .
C27 C 0.16960(5) 0.26508(15) -0.22217(9) 0.0211(3) Uani 1 1 d . . .
H27 H 0.2014 0.2218 -0.2136 0.025 Uiso 1 1 calc R . .
C28 C 0.15340(4) 0.27615(14) -0.14377(9) 0.0197(3) Uani 1 1 d . . .
H28 H 0.1742 0.2397 -0.0817 0.024 Uiso 1 1 calc R . .

loop_
_atom_site_aniso_label
_atom_site_aniso_U_11
_atom_site_aniso_U_22
_atom_site_aniso_U_33
_atom_site_aniso_U_23
_atom_site_aniso_U_13
_atom_site_aniso_U_12
N1 0.0217(5) 0.0211(6) 0.0188(5) 0.0014(4) 0.0065(4) 0.0043(4)
O2 0.0254(5) 0.0528(7) 0.0248(5) 0.0121(5) 0.0055(4) 0.0168(5)
O3 0.0302(5) 0.0359(6) 0.0251(5) 0.0076(4) 0.0166(4) 0.0077(4)
C4 0.0166(6) 0.0180(6) 0.0151(6) -0.0008(5) 0.0043(4) 0.0005(4)
C5 0.0149(5) 0.0230(6) 0.0191(6) -0.0011(5) 0.0079(5) 0.0018(5)
C6 0.0138(5) 0.0219(6) 0.0199(6) 0.0004(5) 0.0046(5) 0.0036(5)
C7 0.0139(5) 0.0185(6) 0.0145(5) -0.0007(4) 0.0034(4) -0.0015(4)
C8 0.0133(5) 0.0229(6) 0.0190(6) -0.0022(5) 0.0066(4) 0.0000(5)
C9 0.0128(5) 0.0208(6) 0.0197(6) -0.0014(5) 0.0035(4) 0.0021(4)
N10 0.0114(4) 0.0202(5) 0.0171(5) 0.0001(4) 0.0051(4) -0.0015(4)
N11 0.0142(5) 0.0266(6) 0.0179(5) 0.0003(4) 0.0064(4) -0.0035(4)
N12 0.0156(5) 0.0245(6) 0.0169(5) -0.0004(4) 0.0043(4) -0.0031(4)
C13 0.0130(5) 0.0161(6) 0.0160(6) -0.0016(4) 0.0038(4) 0.0013(4)
C14 0.0130(5) 0.0196(6) 0.0137(5) -0.0013(5) 0.0043(4) -0.0017(4)
C15 0.0168(6) 0.0183(6) 0.0204(6) 0.0013(5) 0.0061(5) 0.0018(5)
C16 0.0232(6) 0.0182(6) 0.0254(7) 0.0037(5) 0.0088(5) -0.0022(5)
C17 0.0164(6) 0.0274(7) 0.0255(7) 0.0012(5) 0.0087(5) -0.0053(5)
C18 0.0137(6) 0.0236(7) 0.0257(6) 0.0003(5) 0.0065(5) 0.0007(5)
C19 0.0154(5) 0.0170(6) 0.0203(6) -0.0004(5) 0.0048(4) -0.0010(4)
C20 0.0139(5) 0.0173(6) 0.0190(6) -0.0002(5) 0.0062(4) -0.0008(4)
C21 0.0154(5) 0.0155(6) 0.0196(6) 0.0016(5) 0.0046(4) -0.0014(4)
O22 0.0161(4) 0.0330(5) 0.0241(5) 0.0058(4) 0.0065(4) 0.0042(4)
C23 0.0162(5) 0.0136(6) 0.0184(6) 0.0002(4) 0.0042(4) -0.0028(4)
C24 0.0179(6) 0.0171(6) 0.0214(6) 0.0016(5) 0.0040(5) 0.0008(5)
C25 0.0278(7) 0.0182(6) 0.0174(6) 0.0023(5) 0.0047(5) 0.0009(5)
C26 0.0295(7) 0.0169(6) 0.0213(6) -0.0021(5) 0.0116(5) -0.0026(5)
C27 0.0178(6) 0.0210(7) 0.0240(6) -0.0023(5) 0.0068(5) -0.0005(5)
C28 0.0179(6) 0.0199(6) 0.0187(6) 0.0001(5) 0.0035(5) 0.0000(5)

loop_
_atom_type_symbol
_atom_type_description
_atom_type_scat_dispersion_real
_atom_type_scat_dispersion_imag
_atom_type_scat_source
C C 0.0033 0.0016 'International Tables Vol C Tables 4.2.6.8 and 6.1.1.4'
H H 0 0 'International Tables Vol C Tables 4.2.6.8 and 6.1.1.4'
N N 0.0061 0.0033 'International Tables Vol C Tables 4.2.6.8 and 6.1.1.4'
O O 0.0106 0.006 'International Tables Vol C Tables 4.2.6.8 and 6.1.1.4'

loop_
_geom_angle_atom_site_label_1
_geom_angle_atom_site_label_2
_geom_angle_atom_site_label_3
_geom_angle
_geom_angle_site_symmetry_1
_geom_angle_site_symmetry_3
_geom_angle_publ_flag
O2 N1 O3 123.84(11) . . ?
O2 N1 C4 118.32(10) . . ?
O3 N1 C4 117.84(10) . . ?
C5 C4 C9 123.03(11) . . ?
C5 C4 N1 118.19(10) . . ?
C9 C4 N1 118.77(10) . . ?
C4 C5 C6 118.67(11) . . ?
C4 C5 H5 120.7 . . ?
C6 C5 H5 120.7 . . ?
C5 C6 C7 118.83(11) . . ?
C5 C6 H6 120.6 . . ?
C7 C6 H6 120.6 . . ?
C8 C7 C6 121.89(11) . . ?
C8 C7 N10 118.37(10) . . ?
C6 C7 N10 119.73(10) . . ?
C9 C8 C7 119.26(11) . . ?
C9 C8 H8 120.4 . . ?
C7 C8 H8 120.4 . . ?
C8 C9 C4 118.29(11) . . ?
C8 C9 H9 120.9 . . ?
C4 C9 H9 120.9 . . ?
C13 N10 N11 111.28(10) . . ?
C13 N10 C7 130.78(10) . . ?
N11 N10 C7 117.93(9) . . ?
N12 N11 N10 106.99(9) . . ?
N11 N12 C20 109.39(10) . . ?
N10 C13 C20 103.32(10) . . ?
N10 C13 C14 123.98(11) . . ?
C20 C13 C14 132.58(11) . . ?
C19 C14 C15 119.55(11) . . ?
C19 C14 C13 120.25(11) . . ?
C15 C14 C13 120.20(10) . . ?
C16 C15 C14 120.05(11) . . ?
C16 C15 H15 120 . . ?
C14 C15 H15 120 . . ?
C17 C16 C15 120.11(12) . . ?
C17 C16 H16 119.9 . . ?
C15 C16 H16 119.9 . . ?
C18 C17 C16 120.08(11) . . ?
C18 C17 H17 120 . . ?
C16 C17 H17 120 . . ?
C17 C18 C19 120.34(11) . . ?
C17 C18 H18 119.8 . . ?
C19 C18 H18 119.8 . . ?
C18 C19 C14 119.85(12) . . ?
C18 C19 H19 120.1 . . ?
C14 C19 H19 120.1 . . ?
N12 C20 C13 109.01(10) . . ?
N12 C20 C21 122.57(10) . . ?
C13 C20 C21 128.42(11) . . ?
O22 C21 C20 119.06(11) . . ?
O22 C21 C23 121.41(11) . . ?
C20 C21 C23 119.54(10) . . ?
C28 C23 C24 118.94(11) . . ?
C28 C23 C21 123.28(11) . . ?
C24 C23 C21 117.75(11) . . ?
C25 C24 C23 120.08(12) . . ?
C25 C24 H24 120 . . ?
C23 C24 H24 120 . . ?
C24 C25 C26 120.36(12) . . ?
C24 C25 H25 119.8 . . ?
C26 C25 H25 119.8 . . ?
C27 C26 C25 120.18(12) . . ?
C27 C26 H26 119.9 . . ?
C25 C26 H26 119.9 . . ?
C26 C27 C28 119.78(12) . . ?
C26 C27 H27 120.1 . . ?
C28 C27 H27 120.1 . . ?
C27 C28 C23 120.62(11) . . ?
C27 C28 H28 119.7 . . ?
C23 C28 H28 119.7 . . ?

loop_
_geom_bond_atom_site_label_1
_geom_bond_atom_site_label_2
_geom_bond_distance
_geom_bond_site_symmetry_2
_geom_bond_publ_flag
N1 O2 1.2229(14) . ?
N1 O3 1.2312(13) . ?
N1 C4 1.4697(16) . ?
C4 C5 1.3837(16) . ?
C4 C9 1.3851(16) . ?
C5 C6 1.3855(18) . ?
C5 H5 0.95 . ?
C6 C7 1.3926(16) . ?
C6 H6 0.95 . ?
C7 C8 1.3913(16) . ?
C7 N10 1.4282(16) . ?
C8 C9 1.3844(18) . ?
C8 H8 0.95 . ?
C9 H9 0.95 . ?
N10 C13 1.3640(15) . ?
N10 N11 1.3645(14) . ?
N11 N12 1.3017(15) . ?
N12 C20 1.3682(15) . ?
C13 C20 1.3834(17) . ?
C13 C14 1.4793(16) . ?
C14 C19 1.3959(16) . ?
C14 C15 1.3973(19) . ?
C15 C16 1.3885(17) . ?
C15 H15 0.95 . ?
C16 C17 1.3871(18) . ?
C16 H16 0.95 . ?
C17 C18 1.384(2) . ?
C17 H17 0.95 . ?
C18 C19 1.3903(16) . ?
C18 H18 0.95 . ?
C19 H19 0.95 . ?
C20 C21 1.4870(17) . ?
C21 O22 1.2252(14) . ?
C21 C23 1.4917(17) . ?
C23 C28 1.3982(17) . ?
C23 C24 1.4037(17) . ?
C24 C25 1.3843(18) . ?
C24 H24 0.95 . ?
C25 C26 1.3888(18) . ?
C25 H25 0.95 . ?
C26 C27 1.3862(18) . ?
C26 H26 0.95 . ?
C27 C28 1.3892(18) . ?
C27 H27 0.95 . ?
C28 H28 0.95 . ?

loop_
_geom_torsion_atom_site_label_1
_geom_torsion_atom_site_label_2
_geom_torsion_atom_site_label_3
_geom_torsion_atom_site_label_4
_geom_torsion
_geom_torsion_site_symmetry_1
_geom_torsion_site_symmetry_2
_geom_torsion_site_symmetry_3
_geom_torsion_site_symmetry_4
_geom_torsion_publ_flag
O2 N1 C4 C5 -166.29(12) . . . . ?
O3 N1 C4 C5 13.31(17) . . . . ?
O2 N1 C4 C9 14.76(17) . . . . ?
O3 N1 C4 C9 -165.63(11) . . . . ?
C9 C4 C5 C6 -0.17(19) . . . . ?
N1 C4 C5 C6 -179.07(11) . . . . ?
C4 C5 C6 C7 1.59(18) . . . . ?
C5 C6 C7 C8 -1.42(19) . . . . ?
C5 C6 C7 N10 179.85(11) . . . . ?
C6 C7 C8 C9 -0.23(19) . . . . ?
N10 C7 C8 C9 178.52(11) . . . . ?
C7 C8 C9 C4 1.63(18) . . . . ?
C5 C4 C9 C8 -1.47(19) . . . . ?
N1 C4 C9 C8 177.42(11) . . . . ?
C8 C7 N10 C13 137.92(13) . . . . ?
C6 C7 N10 C13 -43.31(19) . . . . ?
C8 C7 N10 N11 -41.03(16) . . . . ?
C6 C7 N10 N11 137.74(12) . . . . ?
C13 N10 N11 N12 -0.88(13) . . . . ?
C7 N10 N11 N12 178.26(10) . . . . ?
N10 N11 N12 C20 0.52(13) . . . . ?
N11 N10 C13 C20 0.85(13) . . . . ?
C7 N10 C13 C20 -178.16(12) . . . . ?
N11 N10 C13 C14 177.28(11) . . . . ?
C7 N10 C13 C14 -1.7(2) . . . . ?
N10 C13 C14 C19 121.73(13) . . . . ?
C20 C13 C14 C19 -62.99(18) . . . . ?
N10 C13 C14 C15 -58.26(16) . . . . ?
C20 C13 C14 C15 117.02(15) . . . . ?
C19 C14 C15 C16 0.30(18) . . . . ?
C13 C14 C15 C16 -179.71(11) . . . . ?
C14 C15 C16 C17 -1.16(19) . . . . ?
C15 C16 C17 C18 0.73(19) . . . . ?
C16 C17 C18 C19 0.58(19) . . . . ?
C17 C18 C19 C14 -1.44(19) . . . . ?
C15 C14 C19 C18 1.00(18) . . . . ?
C13 C14 C19 C18 -179.00(11) . . . . ?
N11 N12 C20 C13 0.00(14) . . . . ?
N11 N12 C20 C21 -179.40(11) . . . . ?
N10 C13 C20 N12 -0.51(13) . . . . ?
C14 C13 C20 N12 -176.49(12) . . . . ?
N10 C13 C20 C21 178.84(12) . . . . ?
C14 C13 C20 C21 2.9(2) . . . . ?
N12 C20 C21 O22 -145.32(12) . . . . ?
C13 C20 C21 O22 35.41(19) . . . . ?
N12 C20 C21 C23 34.97(17) . . . . ?
C13 C20 C21 C23 -144.30(13) . . . . ?
O22 C21 C23 C28 -168.00(12) . . . . ?
C20 C21 C23 C28 11.70(18) . . . . ?
O22 C21 C23 C24 10.24(18) . . . . ?
C20 C21 C23 C24 -170.06(11) . . . . ?
C28 C23 C24 C25 -1.23(18) . . . . ?
C21 C23 C24 C25 -179.55(11) . . . . ?
C23 C24 C25 C26 -0.53(19) . . . . ?
C24 C25 C26 C27 1.85(19) . . . . ?
C25 C26 C27 C28 -1.38(19) . . . . ?
C26 C27 C28 C23 -0.41(19) . . . . ?
C24 C23 C28 C27 1.70(18) . . . . ?
C21 C23 C28 C27 179.92(11) . . . . ?

loop_
_cod_related_entry_id
_cod_related_entry_database
_cod_related_entry_code
1 ChemSpider 28679316
